data_1559830
loop_
_publ_author_name
'Chen, Pengyun'
'Murshed, M. Mangir'
'Gesing, Thorsten M.'

_publ_section_title
;
 Synthesis and characterization of K2Pr2O(BO3)2: structural, spectroscopic
 and thermogravimetric investigations of a novel potassium praseodymium
 oxoborate structure-type
;
_journal_issue 4
_journal_name_full 'SN Applied Sciences'
_journal_page_first 747
_journal_paper_doi 10.1007/s42452-020-2553-2
_journal_volume 2
_journal_year 2020
_chemical_formula_sum 'B2 K2 O7 Pr2'
_chemical_formula_weight 493.64
_space_group_crystal_system monoclinic
_space_group_IT_number 14
_space_group_name_Hall '-P 2ybc'
_space_group_name_H-M_alt 'P 1 21/c 1'
_atom_sites_solution_hydrogens .
_audit_creation_method SHELXL-2016/6
_cell_angle_alpha 90
_cell_angle_beta 117.0720(10)
_cell_angle_gamma 90
_cell_formula_units_Z 4
_cell_length_a 11.3377(3)
_cell_length_b 6.6047(2)
_cell_length_c 10.7130(3)
_cell_measurement_reflns_used 9971
_cell_measurement_temperature 300(2)
_cell_measurement_theta_max 3.69
_cell_measurement_theta_min 45.85
_cell_volume 714.32(4)
_computing_structure_refinement 'SHELXL-2016/6 (Sheldrick, 2016)'
_computing_structure_solution 'SHELXT 2014/5 (Sheldrick, 2014)'
_diffrn_ambient_temperature 300(2)
_diffrn_measured_fraction_theta_full 1.000
_diffrn_measured_fraction_theta_max 0.986
_diffrn_measurement_device_type
;
Bruker D8 VENTURE 
;
_diffrn_radiation_type MoK\a
_diffrn_radiation_wavelength 0.71073
_diffrn_reflns_av_R_equivalents 0.0576
_diffrn_reflns_av_unetI/netI 0.0491
_diffrn_reflns_Laue_measured_fraction_full 1.000
_diffrn_reflns_Laue_measured_fraction_max 0.986
_diffrn_reflns_limit_h_max 20
_diffrn_reflns_limit_h_min -22
_diffrn_reflns_limit_k_max 13
_diffrn_reflns_limit_k_min -12
_diffrn_reflns_limit_l_max 21
_diffrn_reflns_limit_l_min -20
_diffrn_reflns_number 64146
_diffrn_reflns_point_group_measured_fraction_full 1.000
_diffrn_reflns_point_group_measured_fraction_max 0.986
_diffrn_reflns_theta_full 25.242
_diffrn_reflns_theta_max 46.021
_diffrn_reflns_theta_min 2.017
_exptl_absorpt_coefficient_mu 14.638
_exptl_absorpt_correction_type numerical
_exptl_crystal_colour green
_exptl_crystal_density_diffrn 4.590
_exptl_crystal_description plate
_exptl_crystal_F_000 888
_exptl_crystal_size_max 0.093
_exptl_crystal_size_mid 0.066
_exptl_crystal_size_min 0.052
_exptl_transmission_factor_max 0.6169
_exptl_transmission_factor_min 0.3902
_refine_diff_density_max 2.384
_refine_diff_density_min -2.451
_refine_diff_density_rms 0.450
_refine_ls_extinction_coef 0.00257(8)
_refine_ls_extinction_expression Fc^*^=kFc[1+0.001xFc^2^\l^3^/sin(2\q)]^-1/4^
_refine_ls_extinction_method 'SHELXL-2016/6 (Sheldrick 2016)'
_refine_ls_goodness_of_fit_ref 1.043
_refine_ls_hydrogen_treatment undef
_refine_ls_matrix_type full
_refine_ls_number_parameters 119
_refine_ls_number_reflns 6130
_refine_ls_number_restraints 0
_refine_ls_restrained_S_all 1.043
_refine_ls_R_factor_all 0.0566
_refine_ls_R_factor_gt 0.0318
_refine_ls_shift/su_max 0.001
_refine_ls_shift/su_mean 0.000
_refine_ls_structure_factor_coef Fsqd
_refine_ls_weighting_details 'w=1/[\s^2^(Fo^2^)+(0.0123P)^2^+1.4171P] where P=(Fo^2^+2Fc^2^)/3'
_refine_ls_weighting_scheme calc
_refine_ls_wR_factor_gt 0.0401
_refine_ls_wR_factor_ref 0.0438
_reflns_Friedel_coverage 0.000
_reflns_Friedel_fraction_full .
_reflns_Friedel_fraction_max .
_reflns_number_gt 4789
_reflns_number_total 6130
_reflns_threshold_expression 'I > 2\s(I)'
_cod_data_source_file K2Pr2OBO32-forcheckcif.cif
_cod_data_source_block new2_a
_cod_original_sg_symbol_H-M 'P 21/c'
_cod_database_code 1559830
_shelx_shelxl_version_number 2016/6
_shelx_space_group_comment
;
The symmetry employed for this shelxl refinement is uniquely defined
by the following loop, which should always be used as a source of
symmetry information in preference to the above space-group names.
They are only intended as comments.
;

loop_
_space_group_symop_operation_xyz
'x, y, z'
'-x, y+1/2, -z+1/2'
'-x, -y, -z'
'x, -y-1/2, z-1/2'

loop_
_atom_site_label
_atom_site_type_symbol
_atom_site_fract_x
_atom_site_fract_y
_atom_site_fract_z
_atom_site_U_iso_or_equiv
_atom_site_adp_type
_atom_site_occupancy
_atom_site_site_symmetry_order
_atom_site_calc_flag
_atom_site_refinement_flags_posn
_atom_site_refinement_flags_adp
_atom_site_refinement_flags_occupancy
_atom_site_disorder_assembly
_atom_site_disorder_group
Pr01 Pr 0.51850(2) 0.04466(2) 0.31939(2) 0.00490(2) Uani 1 1 d . . . . .
Pr02 Pr 0.32360(2) 0.41647(2) 0.41561(2) 0.00563(2) Uani 1 1 d . . . . .
K001 K 0.03193(5) 0.06011(7) 0.26414(5) 0.01299(8) Uani 1 1 d . . . . .
K002 K 0.11866(5) 0.74422(8) 0.05575(5) 0.01373(8) Uani 1 1 d . . . . .
O001 O 0.79983(15) 0.2513(2) 0.14046(17) 0.0103(3) Uani 1 1 d . . . . .
O002 O 0.12430(16) 0.3490(3) 0.46490(17) 0.0114(3) Uani 1 1 d . . . . .
O003 O 0.14560(16) 0.3469(3) 0.16568(17) 0.0119(3) Uani 1 1 d . . . . .
O004 O 0.63161(15) 0.2468(2) 0.21263(17) 0.0090(3) Uani 1 1 d . . . . .
O005 O 0.52705(15) 0.3776(2) 0.40277(16) 0.0077(2) Uani 1 1 d . . . . .
O006 O 0.33651(15) 0.2428(2) 0.13950(17) 0.0097(3) Uani 1 1 d . . . . .
O007 O 0.35215(16) 0.0341(2) 0.41402(17) 0.0092(3) Uani 1 1 d . . . . .
B001 B 0.6946(2) 0.3446(3) 0.1441(2) 0.0067(3) Uani 1 1 d . . . . .
B002 B 0.1978(2) 0.2469(3) 0.0897(2) 0.0073(3) Uani 1 1 d . . . . .

loop_
_atom_site_aniso_label
_atom_site_aniso_U_11
_atom_site_aniso_U_22
_atom_site_aniso_U_33
_atom_site_aniso_U_23
_atom_site_aniso_U_13
_atom_site_aniso_U_12
Pr01 0.00610(4) 0.00389(4) 0.00521(4) 0.00016(3) 0.00300(3) 0.00025(3)
Pr02 0.00523(4) 0.00531(4) 0.00619(4) -0.00001(3) 0.00246(3) -0.00016(3)
K001 0.01146(19) 0.01057(19) 0.0151(2) -0.00084(15) 0.00441(16) 0.00069(15)
K002 0.01205(19) 0.0181(2) 0.01101(19) 0.00096(16) 0.00522(16) 0.00087(16)
O001 0.0086(6) 0.0095(6) 0.0153(7) -0.0008(5) 0.0078(6) 0.0006(5)
O002 0.0086(6) 0.0154(7) 0.0090(7) 0.0047(5) 0.0030(5) 0.0020(5)
O003 0.0123(7) 0.0137(7) 0.0113(7) -0.0028(6) 0.0067(6) 0.0012(6)
O004 0.0101(6) 0.0080(6) 0.0113(7) 0.0022(5) 0.0070(5) 0.0008(5)
O005 0.0095(6) 0.0065(6) 0.0079(6) -0.0012(5) 0.0048(5) -0.0003(5)
O006 0.0059(6) 0.0111(7) 0.0108(7) 0.0020(5) 0.0027(5) -0.0007(5)
O007 0.0113(6) 0.0052(6) 0.0120(7) -0.0009(5) 0.0062(5) -0.0004(5)
B001 0.0081(9) 0.0057(8) 0.0059(8) -0.0008(6) 0.0028(7) -0.0012(7)
B002 0.0085(9) 0.0054(8) 0.0081(9) 0.0017(7) 0.0039(7) 0.0013(7)

loop_
_atom_type_symbol
_atom_type_description
_atom_type_scat_dispersion_real
_atom_type_scat_dispersion_imag
_atom_type_scat_source
B B 0.0013 0.0007 'International Tables Vol C Tables 4.2.6.8 and 6.1.1.4'
K K 0.2009 0.2494 'International Tables Vol C Tables 4.2.6.8 and 6.1.1.4'
O O 0.0106 0.0060 'International Tables Vol C Tables 4.2.6.8 and 6.1.1.4'
Pr Pr -0.2180 2.8214 'International Tables Vol C Tables 4.2.6.8 and 6.1.1.4'

loop_
_geom_angle_atom_site_label_1
_geom_angle_atom_site_label_2
_geom_angle_atom_site_label_3
_geom_angle
_geom_angle_site_symmetry_1
_geom_angle_site_symmetry_3
O005 Pr01 O005 137.74(5) . 2_645
O005 Pr01 O006 71.12(5) . .
O005 Pr01 O006 75.43(5) 2_645 .
O005 Pr01 O004 74.35(5) . .
O005 Pr01 O004 73.61(5) 2_645 .
O006 Pr01 O004 77.08(5) . .
O005 Pr01 O006 140.23(5) . 2_645
O005 Pr01 O006 69.07(5) 2_645 2_645
O006 Pr01 O006 144.46(4) . 2_645
O004 Pr01 O006 94.29(5) . 2_645
O005 Pr01 O007 77.44(5) . .
O005 Pr01 O007 120.83(5) 2_645 .
O006 Pr01 O007 79.36(5) . .
O004 Pr01 O007 147.79(5) . .
O006 Pr01 O007 117.50(5) 2_645 .
O005 Pr01 O004 133.47(5) . 2_645
O005 Pr01 O004 71.72(5) 2_645 2_645
O006 Pr01 O004 92.00(5) . 2_645
O004 Pr01 O004 145.25(3) . 2_645
O006 Pr01 O004 75.52(5) 2_645 2_645
O007 Pr01 O004 56.60(5) . 2_645
O005 Pr01 O007 82.25(5) . 3_656
O005 Pr01 O007 137.66(5) 2_645 3_656
O006 Pr01 O007 144.93(5) . 3_656
O004 Pr01 O007 117.75(5) . 3_656
O006 Pr01 O007 69.46(5) 2_645 3_656
O007 Pr01 O007 72.75(6) . 3_656
O004 Pr01 O007 90.10(5) 2_645 3_656
O005 Pr01 B001 105.32(6) . 2_645
O005 Pr01 B001 95.97(6) 2_645 2_645
O006 Pr01 B001 84.03(6) . 2_645
O004 Pr01 B001 160.17(6) . 2_645
O006 Pr01 B001 97.65(6) 2_645 2_645
O007 Pr01 B001 28.30(6) . 2_645
O004 Pr01 B001 28.35(5) 2_645 2_645
O007 Pr01 B001 81.41(6) 3_656 2_645
O005 Pr01 Pr01 176.08(4) . 2_645
O005 Pr01 Pr01 41.16(3) 2_645 2_645
O006 Pr01 Pr01 105.55(4) . 2_645
O004 Pr01 Pr01 107.19(4) . 2_645
O006 Pr01 Pr01 43.62(4) 2_645 2_645
O007 Pr01 Pr01 100.06(3) . 2_645
O004 Pr01 Pr01 43.67(3) 2_645 2_645
O007 Pr01 Pr01 99.97(3) 3_656 2_645
B001 Pr01 Pr01 71.97(4) 2_645 2_645
O005 Pr01 Pr01 43.24(4) . 2_655
O005 Pr01 Pr01 94.53(4) 2_645 2_655
O006 Pr01 Pr01 44.29(4) . 2_655
O004 Pr01 Pr01 44.94(4) . 2_655
O006 Pr01 Pr01 139.22(4) 2_645 2_655
O007 Pr01 Pr01 103.07(4) . 2_655
O004 Pr01 Pr01 136.20(4) 2_645 2_655
O007 Pr01 Pr01 122.91(3) 3_656 2_655
B001 Pr01 Pr01 121.68(4) 2_645 2_655
Pr01 Pr01 Pr01 135.570(7) 2_645 2_655
O005 Pr01 Pr02 38.08(4) . .
O005 Pr01 Pr02 132.12(4) 2_645 .
O006 Pr01 Pr02 58.55(4) . .
O004 Pr01 Pr02 105.61(4) . .
O006 Pr01 Pr02 154.09(4) 2_645 .
O007 Pr01 Pr02 42.57(3) . .
O004 Pr01 Pr02 95.89(3) 2_645 .
O007 Pr01 Pr02 86.41(3) 3_656 .
B001 Pr01 Pr02 68.53(4) 2_645 .
Pr01 Pr01 Pr02 138.500(5) 2_645 .
Pr01 Pr01 Pr02 62.347(3) 2_655 .
O005 Pr02 O005 76.02(6) 3_666 .
O005 Pr02 O001 78.66(5) 3_666 2_655
O005 Pr02 O001 121.55(5) . 2_655
O005 Pr02 O007 122.30(5) 3_666 .
O005 Pr02 O007 76.34(5) . .
O001 Pr02 O007 156.95(5) 2_655 .
O005 Pr02 O003 154.24(5) 3_666 .
O005 Pr02 O003 104.09(5) . .
O001 Pr02 O003 79.70(5) 2_655 .
O007 Pr02 O003 81.78(5) . .
O005 Pr02 O006 75.48(5) 3_666 4_566
O005 Pr02 O006 111.41(5) . 4_566
O001 Pr02 O006 111.70(5) 2_655 4_566
O007 Pr02 O006 69.26(5) . 4_566
O003 Pr02 O006 126.05(5) . 4_566
O005 Pr02 O002 107.39(5) 3_666 .
O005 Pr02 O002 162.16(5) . .
O001 Pr02 O002 76.07(5) 2_655 .
O007 Pr02 O002 87.48(5) . .
O003 Pr02 O002 80.56(5) . .
O006 Pr02 O002 54.56(5) 4_566 .
O005 Pr02 O004 74.11(5) 3_666 2_655
O005 Pr02 O004 69.69(5) . 2_655
O001 Pr02 O004 52.91(5) 2_655 2_655
O007 Pr02 O004 137.01(5) . 2_655
O003 Pr02 O004 81.74(5) . 2_655
O006 Pr02 O004 148.21(5) 4_566 2_655
O002 Pr02 O004 128.14(5) . 2_655
O005 Pr02 B001 64.39(6) 3_666 2_655
O005 Pr02 B001 93.78(6) . 2_655
O001 Pr02 B001 28.10(6) 2_655 2_655
O007 Pr02 B001 165.12(6) . 2_655
O003 Pr02 B001 90.06(6) . 2_655
O006 Pr02 B001 125.31(6) 4_566 2_655
O002 Pr02 B001 103.51(6) . 2_655
O004 Pr02 B001 28.51(5) 2_655 2_655
O005 Pr02 B002 93.47(6) 3_666 4_566
O005 Pr02 B002 137.62(6) . 4_566
O001 Pr02 B002 95.34(6) 2_655 4_566
O007 Pr02 B002 75.33(6) . 4_566
O003 Pr02 B002 102.31(6) . 4_566
O006 Pr02 B002 27.84(6) 4_566 4_566
O002 Pr02 B002 26.86(6) . 4_566
O004 Pr02 B002 147.21(5) 2_655 4_566
B001 Pr02 B002 118.79(6) 2_655 4_566
O005 Pr02 K001 119.04(4) 3_666 2
O005 Pr02 K001 147.90(4) . 2
O001 Pr02 K001 45.84(4) 2_655 2
O007 Pr02 K001 111.17(4) . 2
O003 Pr02 K001 49.42(4) . 2
O006 Pr02 K001 100.16(3) 4_566 2
O002 Pr02 K001 46.04(4) . 2
O004 Pr02 K001 86.66(3) 2_655 2
B001 Pr02 K001 71.55(5) 2_655 2
B002 Pr02 K001 72.84(4) 4_566 2
O005 Pr02 Pr02 38.39(4) 3_666 3_666
O005 Pr02 Pr02 37.63(4) . 3_666
O001 Pr02 Pr02 102.19(4) 2_655 3_666
O007 Pr02 Pr02 100.67(4) . 3_666
O003 Pr02 Pr02 136.25(4) . 3_666
O006 Pr02 Pr02 94.35(3) 4_566 3_666
O002 Pr02 Pr02 142.87(4) . 3_666
O004 Pr02 Pr02 66.78(3) 2_655 3_666
B001 Pr02 Pr02 76.71(5) 2_655 3_666
B002 Pr02 Pr02 120.72(4) 4_566 3_666
K001 Pr02 Pr02 147.945(9) 2 3_666
O001 K001 O001 158.13(6) 2_645 1_455
O001 K001 O002 90.72(5) 2_645 2_545
O001 K001 O002 72.48(5) 1_455 2_545
O001 K001 O002 106.57(5) 2_645 .
O001 K001 O002 89.91(5) 1_455 .
O002 K001 O002 162.36(5) 2_545 .
O001 K001 O003 107.20(5) 2_645 .
O001 K001 O003 90.68(5) 1_455 .
O002 K001 O003 103.71(5) 2_545 .
O002 K001 O003 74.94(5) . .
O001 K001 O003 89.36(5) 2_645 2_545
O001 K001 O003 72.93(5) 1_455 2_545
O002 K001 O003 74.31(5) 2_545 2_545
O002 K001 O003 101.83(5) . 2_545
O003 K001 O003 163.41(5) . 2_545
O001 K001 B001 25.46(5) 2_645 2_645
O001 K001 B001 169.35(6) 1_455 2_645
O002 K001 B001 101.45(6) 2_545 2_645
O002 K001 B001 95.82(6) . 2_645
O003 K001 B001 82.19(5) . 2_645
O003 K001 B001 114.40(6) 2_545 2_645
O001 K001 O007 47.33(4) 2_645 .
O001 K001 O007 154.48(5) 1_455 .
O002 K001 O007 123.54(5) 2_545 .
O002 K001 O007 72.67(4) . .
O003 K001 O007 67.18(5) . .
O003 K001 O007 128.00(5) 2_545 .
B001 K001 O007 25.15(5) 2_645 .
O001 K001 K002 129.64(4) 2_645 3_565
O001 K001 K002 51.26(4) 1_455 3_565
O002 K001 K002 55.97(4) 2_545 3_565
O002 K001 K002 112.19(4) . 3_565
O003 K001 K002 56.46(4) . 3_565
O003 K001 K002 112.03(4) 2_545 3_565
B001 K001 K002 118.11(4) 2_645 3_565
O007 K001 K002 117.82(3) . 3_565
O001 K001 K002 121.61(4) 2_645 2_545
O001 K001 K002 57.66(4) 1_455 2_545
O002 K001 K002 114.93(4) 2_545 2_545
O002 K001 K002 52.94(4) . 2_545
O003 K001 K002 114.99(4) . 2_545
O003 K001 K002 54.06(4) 2_545 2_545
B001 K001 K002 132.69(5) 2_645 2_545
O007 K001 K002 119.10(3) . 2_545
K002 K001 K002 107.305(17) 3_565 2_545
O001 K001 K001 50.88(4) 2_645 2_545
O001 K001 K001 107.28(4) 1_455 2_545
O002 K001 K001 51.68(4) 2_545 2_545
O002 K001 K001 138.91(4) . 2_545
O003 K001 K001 139.37(4) . 2_545
O003 K001 K001 52.01(4) 2_545 2_545
B001 K001 K001 73.99(4) 2_645 2_545
O007 K001 K001 98.01(3) . 2_545
K002 K001 K001 107.51(2) 3_565 2_545
K002 K001 K001 105.32(2) 2_545 2_545
O001 K001 K001 151.03(4) 2_645 2
O001 K001 K001 50.71(4) 1_455 2
O002 K001 K001 113.81(4) 2_545 2
O002 K001 K001 50.85(4) . 2
O003 K001 K001 53.84(4) . 2
O003 K001 K001 111.29(4) 2_545 2
B001 K001 K001 127.98(5) 2_645 2
O007 K001 K001 104.09(3) . 2
K002 K001 K001 62.363(18) 3_565 2
K002 K001 K001 63.147(18) 2_545 2
K001 K001 K001 157.89(3) 2_545 2
O001 K002 O002 129.10(5) 3_665 2
O001 K002 O004 97.25(5) 3_665 2_655
O002 K002 O004 130.10(5) 2 2_655
O001 K002 O003 109.20(5) 3_665 .
O002 K002 O003 100.43(5) 2 .
O004 K002 O003 76.25(5) 2_655 .
O001 K002 O002 69.58(5) 3_665 4_575
O002 K002 O002 85.02(5) 2 4_575
O004 K002 O002 97.22(5) 2_655 4_575
O003 K002 O002 173.26(5) . 4_575
O001 K002 O003 87.54(5) 3_665 3_565
O002 K002 O003 50.62(5) 2 3_565
O004 K002 O003 167.56(5) 2_655 3_565
O003 K002 O003 91.34(5) . 3_565
O002 K002 O003 95.20(5) 4_575 3_565
O001 K002 O001 145.71(6) 3_665 2_655
O002 K002 O001 83.35(5) 2 2_655
O004 K002 O001 48.49(4) 2_655 2_655
O003 K002 O001 68.66(5) . 2_655
O002 K002 O001 108.37(5) 4_575 2_655
O003 K002 O001 126.21(5) 3_565 2_655
O001 K002 B001 120.95(6) 3_665 2_655
O002 K002 B001 102.86(6) 2 2_655
O004 K002 B001 27.46(5) 2_655 2_655
O003 K002 B001 82.51(6) . 2_655
O002 K002 B001 92.45(5) 4_575 2_655
O003 K002 B001 151.34(6) 3_565 2_655
O001 K002 B001 26.34(5) 2_655 2_655
O001 K002 B002 109.38(6) 3_665 3_565
O002 K002 B002 25.19(5) 2 3_565
O004 K002 B002 153.31(5) 2_655 3_565
O003 K002 B002 95.99(5) . 3_565
O002 K002 B002 90.62(5) 4_575 3_565
O003 K002 B002 25.45(5) 3_565 3_565
O001 K002 B002 104.84(5) 2_655 3_565
B001 K002 B002 127.20(6) 2_655 3_565
O001 K002 K001 51.56(4) 3_665 3_565
O002 K002 K001 78.06(4) 2 3_565
O004 K002 K001 138.89(4) 2_655 3_565
O003 K002 K001 134.20(4) . 3_565
O002 K002 K001 50.58(3) 4_575 3_565
O003 K002 K001 52.02(4) 3_565 3_565
O001 K002 K001 152.71(4) 2_655 3_565
B001 K002 K001 143.01(5) 2_655 3_565
B002 K002 K001 63.47(4) 3_565 3_565
O001 K002 K001 156.52(4) 3_665 2
O002 K002 K001 51.70(4) 2 2
O004 K002 K001 93.86(3) 2_655 2
O003 K002 K001 53.76(3) . 2
O002 K002 K001 129.38(4) 4_575 2
O003 K002 K001 77.78(4) 3_565 2
O001 K002 K001 49.72(3) 2_655 2
B001 K002 K001 76.04(4) 2_655 2
B002 K002 K001 62.10(4) 3_565 2
K001 K002 K001 125.57(2) 3_565 2
O001 K002 B002 85.70(5) 3_665 .
O002 K002 B002 117.40(6) 2 .
O004 K002 B002 78.35(5) 2_655 .
O003 K002 B002 23.49(5) . .
O002 K002 B002 154.27(5) 4_575 .
O003 K002 B002 90.63(5) 3_565 .
O001 K002 B002 87.83(5) 2_655 .
B001 K002 B002 94.34(6) 2_655 .
B002 K002 B002 104.73(5) 3_565 .
K001 K002 B002 118.45(4) 3_565 .
K001 K002 B002 76.35(4) 2 .
B001 O001 Pr02 90.28(12) . 2_645
B001 O001 K002 130.15(14) . 3_665
Pr02 O001 K002 100.10(6) 2_645 3_665
B001 O001 K001 97.30(12) . 2_655
Pr02 O001 K001 168.83(7) 2_645 2_655
K002 O001 K001 81.28(5) 3_665 2_655
B001 O001 K001 151.83(14) . 1_655
Pr02 O001 K001 91.04(5) 2_645 1_655
K002 O001 K001 77.18(4) 3_665 1_655
K001 O001 K001 78.41(4) 2_655 1_655
B001 O001 K002 79.26(12) . 2_645
Pr02 O001 K002 96.28(5) 2_645 2_645
K002 O001 K002 145.74(6) 3_665 2_645
K001 O001 K002 77.20(4) 2_655 2_645
K001 O001 K002 72.63(4) 1_655 2_645
B002 O002 Pr02 94.57(12) 4_566 .
B002 O002 K001 173.53(14) 4_566 2
Pr02 O002 K001 89.90(5) . 2
B002 O002 K001 107.08(13) 4_566 .
Pr02 O002 K001 90.99(5) . .
K001 O002 K001 77.47(4) 2 .
B002 O002 K002 95.97(12) 4_566 2_545
Pr02 O002 K002 164.72(7) . 2_545
K001 O002 K002 80.59(5) 2 2_545
K001 O002 K002 75.36(5) . 2_545
B002 O002 K002 101.54(13) 4_566 4_576
Pr02 O002 K002 93.70(5) . 4_576
K001 O002 K002 73.45(4) 2 4_576
K001 O002 K002 150.51(6) . 4_576
K002 O002 K002 94.98(5) 2_545 4_576
B002 O003 Pr02 111.06(13) . .
B002 O003 K001 107.38(13) . .
Pr02 O003 K001 90.37(5) . .
B002 O003 K001 161.57(14) . 2
Pr02 O003 K001 87.14(5) . 2
K001 O003 K001 74.15(4) . 2
B002 O003 K002 101.13(13) . .
Pr02 O003 K002 98.82(6) . .
K001 O003 K002 144.51(6) . .
K001 O003 K002 72.19(4) 2 .
B002 O003 K002 88.78(12) . 3_565
Pr02 O003 K002 156.72(7) . 3_565
K001 O003 K002 71.52(4) . 3_565
K001 O003 K002 74.13(4) 2 3_565
K002 O003 K002 88.66(5) . 3_565
B001 O004 Pr01 174.36(14) . .
B001 O004 Pr01 92.46(12) . 2_655
Pr01 O004 Pr01 91.39(5) . 2_655
B001 O004 Pr02 81.31(11) . 2_645
Pr01 O004 Pr02 93.18(5) . 2_645
Pr01 O004 Pr02 145.01(7) 2_655 2_645
B001 O004 K002 85.15(12) . 2_645
Pr01 O004 K002 96.65(5) . 2_645
Pr01 O004 K002 118.37(6) 2_655 2_645
Pr02 O004 K002 95.52(5) 2_645 2_645
Pr02 O005 Pr01 138.09(7) 3_666 .
Pr02 O005 Pr02 103.98(6) 3_666 .
Pr01 O005 Pr02 104.35(6) . .
Pr02 O005 Pr01 107.30(6) 3_666 2_655
Pr01 O005 Pr01 95.60(5) . 2_655
Pr02 O005 Pr01 103.01(6) . 2_655
B002 O006 Pr01 134.28(13) . .
B002 O006 Pr01 125.64(13) . 2_655
Pr01 O006 Pr01 92.09(5) . 2_655
B002 O006 Pr02 94.31(12) . 4_565
Pr01 O006 Pr02 100.66(6) . 4_565
Pr01 O006 Pr02 104.24(6) 2_655 4_565
B001 O007 Pr01 92.69(12) 2_645 .
B001 O007 Pr02 150.63(14) 2_645 .
Pr01 O007 Pr02 95.51(5) . .
B001 O007 Pr01 102.79(12) 2_645 3_656
Pr01 O007 Pr01 107.25(6) . 3_656
Pr02 O007 Pr01 101.58(5) . 3_656
B001 O007 K001 73.33(11) 2_645 .
Pr01 O007 K001 132.51(6) . .
Pr02 O007 K001 80.41(4) . .
Pr01 O007 K001 119.99(5) 3_656 .
O001 B001 O007 123.72(19) . 2_655
O001 B001 O004 118.19(19) . .
O007 B001 O004 118.08(18) 2_655 .
O001 B001 Pr02 61.62(11) . 2_645
O007 B001 Pr02 143.91(15) 2_655 2_645
O004 B001 Pr02 70.18(11) . 2_645
O001 B001 Pr01 174.67(16) . 2_655
O007 B001 Pr01 59.01(10) 2_655 2_655
O004 B001 Pr01 59.19(10) . 2_655
Pr02 B001 Pr01 119.43(8) 2_645 2_655
O001 B001 K002 74.40(12) . 2_645
O007 B001 K002 128.01(14) 2_655 2_645
O004 B001 K002 67.39(11) . 2_645
Pr02 B001 K002 88.04(6) 2_645 2_645
Pr01 B001 K002 100.29(7) 2_655 2_645
O001 B001 K001 57.24(10) . 2_655
O007 B001 K001 81.52(12) 2_655 2_655
O004 B001 K001 135.72(14) . 2_655
Pr02 B001 K001 118.36(7) 2_645 2_655
Pr01 B001 K001 120.72(7) 2_655 2_655
K002 B001 K001 69.56(5) 2_645 2_655
O002 B002 O003 124.57(19) 4_565 .
O002 B002 O006 115.99(18) 4_565 .
O003 B002 O006 119.43(19) . .
O002 B002 Pr02 58.57(10) 4_565 4_565
O003 B002 Pr02 172.18(15) . 4_565
O006 B002 Pr02 57.85(10) . 4_565
O002 B002 K002 58.84(11) 4_565 3_565
O003 B002 K002 65.77(11) . 3_565
O006 B002 K002 173.90(15) . 3_565
Pr02 B002 K002 116.54(7) 4_565 3_565
O002 B002 K001 50.10(11) 4_565 4_565
O003 B002 K001 104.10(13) . 4_565
O006 B002 K001 113.51(13) . 4_565
Pr02 B002 K001 72.15(5) 4_565 4_565
K002 B002 K001 60.96(4) 3_565 4_565
O002 B002 K002 109.35(13) 4_565 .
O003 B002 K002 55.38(11) . .
O006 B002 K002 104.76(13) . .
Pr02 B002 K002 117.26(7) 4_565 .
K002 B002 K002 75.27(5) 3_565 .
K001 B002 K002 61.67(4) 4_565 .
O002 B002 K002 55.36(11) 4_565 1_545
O003 B002 K002 111.57(13) . 1_545
O006 B002 K002 102.39(13) . 1_545
Pr02 B002 K002 76.20(5) 4_565 1_545
K002 B002 K002 77.51(5) 3_565 1_545
K001 B002 K002 105.16(6) 4_565 1_545
K002 B002 K002 152.77(8) . 1_545
O002 B002 K001 97.19(13) 4_565 .
O003 B002 K001 50.14(10) . .
O006 B002 K001 125.45(13) . .
Pr02 B002 K001 137.68(8) 4_565 .
K002 B002 K001 59.99(4) 3_565 .
K001 B002 K001 120.95(7) 4_565 .
K002 B002 K001 102.94(6) . .
K002 B002 K001 61.67(4) 1_545 .

loop_
_geom_bond_atom_site_label_1
_geom_bond_atom_site_label_2
_geom_bond_distance
_geom_bond_site_symmetry_2
Pr01 O005 2.3589(15) .
Pr01 O005 2.4555(15) 2_645
Pr01 O006 2.4626(16) .
Pr01 O004 2.4640(15) .
Pr01 O006 2.4925(16) 2_645
Pr01 O007 2.5159(16) .
Pr01 O004 2.5203(15) 2_645
Pr01 O007 2.6011(16) 3_656
Pr01 B001 2.932(2) 2_645
Pr01 Pr01 3.56712(12) 2_645
Pr01 Pr01 3.56715(12) 2_655
Pr01 Pr02 3.74817(17) .
Pr02 O005 2.3459(15) 3_666
Pr02 O005 2.3863(15) .
Pr02 O001 2.5387(16) 2_655
Pr02 O007 2.5472(15) .
Pr02 O003 2.5562(17) .
Pr02 O006 2.5615(16) 4_566
Pr02 O002 2.5825(16) .
Pr02 O004 2.7461(16) 2_655
Pr02 B001 2.886(2) 2_655
Pr02 B002 3.017(2) 4_566
Pr02 K001 3.7136(5) 2
Pr02 Pr02 3.7287(2) 3_666
K001 O001 2.6586(17) 2_645
K001 O001 2.6648(16) 1_455
K001 O002 2.6732(16) 2_545
K001 O002 2.7043(18) .
K001 O003 2.7567(18) .
K001 O003 2.8242(17) 2_545
K001 B001 3.136(2) 2_645
K001 O007 3.2377(17) .
K001 K002 3.3172(7) 3_565
K001 K002 3.3339(7) 2_545
K001 K001 3.3648(2) 2_545
K001 K001 3.3648(2) 2
K002 O001 2.6536(16) 3_665
K002 O002 2.7498(17) 2
K002 O004 2.7891(17) 2_655
K002 O003 2.8351(18) .
K002 O002 2.8680(18) 4_575
K002 O003 2.9150(18) 3_565
K002 O001 2.9513(17) 2_655
K002 B001 3.010(2) 2_655
K002 B002 3.196(2) 3_565
K002 B002 3.380(2) .
O001 B001 1.359(3) .
O002 B002 1.367(3) 4_566
O003 B002 1.373(3) .
O004 B001 1.393(3) .
O006 B002 1.413(3) .
O007 B001 1.391(3) 2_645
